data_1507644
loop_
_publ_author_name
'Shintani, Ryo'
'Ito, Tomoaki'
'Hayashi, Tamio'

_publ_section_title
;
 Palladium-Catalyzed Synthesis of 4-Oxaspiro[2.4]heptanes via Central
 Attack of Oxygen Nucleophiles to \p-Allylpalladium Intermediates.
;
_journal_issue 9
_journal_name_full 'Organic letters'
_journal_page_first 2410
_journal_page_last 2413
_journal_paper_doi 10.1021/ol300852v
_journal_volume 14
_journal_year 2012
_chemical_formula_moiety 'C22 H22 O5 '
_chemical_formula_sum 'C22 H22 O5'
_chemical_formula_weight 366.41
_space_group_IT_number 61
_symmetry_cell_setting orthorhombic
_symmetry_Int_Tables_number 61
_symmetry_space_group_name_Hall '-P 2ac 2ab'
_symmetry_space_group_name_H-M 'P b c a'
_cell_angle_alpha 90.0000
_cell_angle_beta 90.0000
_cell_angle_gamma 90.0000
_cell_formula_units_Z 8
_cell_length_a 8.28074(15)
_cell_length_b 10.78047(19)
_cell_length_c 41.1730(8)
_cell_measurement_reflns_used 25433
_cell_measurement_temperature 93.1
_cell_measurement_theta_max 68.3
_cell_measurement_theta_min 3.2
_cell_volume 3675.52(12)
_computing_cell_refinement PROCESS-AUTO
_computing_data_collection PROCESS-AUTO
_computing_data_reduction CrystalStructure
_computing_publication_material 'CrystalStructure 3.8'
_computing_structure_refinement SHELXL
_computing_structure_solution SIR92
_diffrn_ambient_temperature 93(1)
_diffrn_detector_area_resol_mean 10.00
_diffrn_measured_fraction_theta_full 0.999
_diffrn_measured_fraction_theta_max 0.999
_diffrn_measurement_device_type 'Rigaku RAXIS-RAPID'
_diffrn_measurement_method \w
_diffrn_radiation_type 'Cu K\a'
_diffrn_radiation_wavelength 1.54187
_diffrn_reflns_av_R_equivalents 0.104
_diffrn_reflns_limit_h_max 9
_diffrn_reflns_limit_h_min -9
_diffrn_reflns_limit_k_max 12
_diffrn_reflns_limit_k_min -12
_diffrn_reflns_limit_l_max 48
_diffrn_reflns_limit_l_min -49
_diffrn_reflns_number 30322
_diffrn_reflns_theta_full 68.18
_diffrn_reflns_theta_max 68.18
_exptl_absorpt_coefficient_mu 0.766
_exptl_absorpt_correction_T_max 0.926
_exptl_absorpt_correction_T_min 0.705
_exptl_absorpt_correction_type multi-scan
_exptl_absorpt_process_details
;
    Higashi, T. (1995). Program for Absorption Correction.
    Rigaku Corporation, Tokyo, Japan.
;
_exptl_crystal_colour colorless
_exptl_crystal_density_diffrn 1.324
_exptl_crystal_density_method 'not measured'
_exptl_crystal_description prism
_exptl_crystal_F_000 1552.00
_exptl_crystal_size_max 0.80
_exptl_crystal_size_mid 0.50
_exptl_crystal_size_min 0.10
_refine_diff_density_max 0.25
_refine_diff_density_min -0.21
_refine_ls_extinction_method none
_refine_ls_goodness_of_fit_ref 1.012
_refine_ls_hydrogen_treatment refall
_refine_ls_number_parameters 245
_refine_ls_number_reflns 3349
_refine_ls_R_factor_gt 0.0621
_refine_ls_shift/su_max 0.0010
_refine_ls_structure_factor_coef Fsqd
_refine_ls_weighting_details 'w = 1/[\s^2^(Fo^2^)+(0.0628P)^2^+0.0000P] where P=(Fo^2^+2Fc^2^)/3'
_refine_ls_weighting_scheme calc
_refine_ls_wR_factor_ref 0.1440
_reflns_number_gt 2295
_reflns_number_total 3349
_reflns_threshold_expression F^2^>2.0\s(F^2^)
_cod_data_source_file ol300852v_si_002.cif
_cod_data_source_block '_11001yuki'
_cod_original_cell_volume 3675.52(11)
_cod_original_formula_sum 'C22 H22 O5 '
_cod_database_code 1507644

loop_
_symmetry_equiv_pos_site_id
_symmetry_equiv_pos_as_xyz
1 +X,+Y,+Z
2 1/2-X,1/2+Y,+Z
3 +X,1/2-Y,1/2+Z
4 1/2-X,-Y,1/2+Z
5 -X,-Y,-Z
6 1/2+X,1/2-Y,-Z
7 -X,1/2+Y,1/2-Z
8 1/2+X,+Y,1/2-Z

loop_
_atom_site_label
_atom_site_type_symbol
_atom_site_fract_x
_atom_site_fract_y
_atom_site_fract_z
_atom_site_U_iso_or_equiv
_atom_site_adp_type
_atom_site_occupancy
_atom_site_symmetry_multiplicity
_atom_site_calc_flag
_atom_site_refinement_flags
O(1) O 0.58468(19) 0.01009(16) 0.63466(4) 0.0336(4) Uani 1.00 1 d .
O(5) O 0.4263(2) -0.24278(17) 0.48428(4) 0.0401(4) Uani 1.00 1 d .
O(2) O 0.0928(2) -0.13424(17) 0.61929(4) 0.0399(4) Uani 1.00 1 d .
O(3) O 0.07088(19) 0.07309(16) 0.62004(4) 0.0330(4) Uani 1.00 1 d .
O(4) O 0.2444(2) -0.09629(18) 0.47088(4) 0.0446(5) Uani 1.00 1 d .
C(15) C 0.4137(3) 0.0001(2) 0.58649(6) 0.0311(6) Uani 1.00 1 d .
C(8) C 0.3866(3) 0.1542(2) 0.68631(6) 0.0322(6) Uani 1.00 1 d .
C(18) C 0.3656(2) -0.0934(2) 0.52371(6) 0.0313(5) Uani 1.00 1 d .
C(17) C 0.4681(3) -0.1553(2) 0.54528(6) 0.0333(6) Uani 1.00 1 d .
C(13) C 0.1447(3) -0.0344(2) 0.62679(6) 0.0299(5) Uani 1.00 1 d .
C(20) C 0.3160(3) 0.0627(2) 0.56425(6) 0.0335(6) Uani 1.00 1 d .
C(3) C 0.5628(3) -0.0921(2) 0.65659(6) 0.0334(6) Uani 1.00 1 d .
C(4) C 0.3890(3) -0.1327(2) 0.65390(6) 0.0317(6) Uani 1.00 1 d .
C(7) C 0.2758(2) 0.0674(2) 0.67515(6) 0.0297(6) Uani 1.00 1 d .
C(21) C 0.3363(3) -0.1413(2) 0.49023(6) 0.0341(6) Uani 1.00 1 d .
C(10) C 0.2238(3) 0.1930(2) 0.73383(6) 0.0416(7) Uani 1.00 1 d .
C(9) C 0.3602(3) 0.2161(2) 0.71540(6) 0.0393(6) Uani 1.00 1 d .
C(14) C -0.0720(3) 0.0657(2) 0.59966(6) 0.0366(6) Uani 1.00 1 d .
C(12) C 0.1378(3) 0.0442(2) 0.69383(6) 0.0361(6) Uani 1.00 1 d .
C(1) C 0.6548(3) -0.0861(2) 0.68778(7) 0.0431(7) Uani 1.00 1 d .
C(19) C 0.2916(3) 0.0161(2) 0.53332(6) 0.0348(6) Uani 1.00 1 d .
C(16) C 0.4919(3) -0.1084(2) 0.57636(6) 0.0340(6) Uani 1.00 1 d .
C(6) C 0.4314(3) 0.0466(2) 0.62112(6) 0.0311(6) Uani 1.00 1 d .
C(5) C 0.3035(2) -0.0110(2) 0.64469(6) 0.0292(5) Uani 1.00 1 d .
C(2) C 0.7006(3) -0.1789(2) 0.66135(7) 0.0440(7) Uani 1.00 1 d .
C(22) C 0.4123(3) -0.2974(2) 0.45230(6) 0.0429(7) Uani 1.00 1 d .
C(11) C 0.1118(3) 0.1066(2) 0.72289(6) 0.0430(7) Uani 1.00 1 d .
H(1) H 0.7161 -0.0027 0.6919 0.050 Uiso 1.00 1 c R
H(2) H 0.5995 -0.1197 0.7078 0.050 Uiso 1.00 1 c R
H(3) H 0.7919 -0.1683 0.6477 0.047 Uiso 1.00 1 c R
H(4) H 0.6689 -0.2748 0.6634 0.048 Uiso 1.00 1 c R
H(5) H 0.3578 -0.1763 0.6735 0.033 Uiso 1.00 1 c R
H(6) H 0.3848 -0.2059 0.6362 0.033 Uiso 1.00 1 c R
H(7) H 0.4208 0.1385 0.6231 0.038 Uiso 1.00 1 c R
H(8) H 0.4846 0.1688 0.6724 0.036 Uiso 1.00 1 c R
H(9) H 0.4321 0.2840 0.7199 0.044 Uiso 1.00 1 c R
H(10) H 0.2026 0.2464 0.7542 0.048 Uiso 1.00 1 c R
H(11) H 0.0174 0.0810 0.7368 0.052 Uiso 1.00 1 c R
H(12) H 0.0758 -0.0378 0.6852 0.042 Uiso 1.00 1 c R
H(13) H -0.1376 0.1475 0.6049 0.042 Uiso 1.00 1 c R
H(14) H -0.1283 -0.0162 0.6054 0.042 Uiso 1.00 1 c R
H(15) H -0.0307 0.0535 0.5744 0.042 Uiso 1.00 1 c R
H(16) H 0.5602 -0.1688 0.5928 0.036 Uiso 1.00 1 c R
H(17) H 0.5147 -0.2417 0.5353 0.036 Uiso 1.00 1 c R
H(18) H 0.2252 0.0578 0.5189 0.040 Uiso 1.00 1 c R
H(19) H 0.2704 0.1381 0.5703 0.040 Uiso 1.00 1 c R
H(20) H 0.3824 -0.2242 0.4339 0.051 Uiso 1.00 1 c R
H(21) H 0.5085 -0.3411 0.4475 0.051 Uiso 1.00 1 c R
H(22) H 0.3304 -0.3577 0.4531 0.051 Uiso 1.00 1 c R

loop_
_atom_site_aniso_label
_atom_site_aniso_U_11
_atom_site_aniso_U_22
_atom_site_aniso_U_33
_atom_site_aniso_U_12
_atom_site_aniso_U_13
_atom_site_aniso_U_23
O(1) 0.0254(9) 0.0405(11) 0.0349(9) 0.0003(8) 0.0000(7) 0.0050(8)
O(5) 0.0407(11) 0.0429(12) 0.0365(10) 0.0035(9) -0.0006(8) -0.0068(8)
O(2) 0.0373(11) 0.0341(11) 0.0481(11) -0.0025(8) -0.0061(8) -0.0023(8)
O(3) 0.0272(9) 0.0344(10) 0.0373(10) 0.0008(7) -0.0032(7) 0.0000(8)
O(4) 0.0430(11) 0.0506(12) 0.0403(10) 0.0044(9) -0.0084(9) -0.0002(9)
C(15) 0.0262(14) 0.0340(15) 0.0332(14) -0.0013(11) 0.0039(10) 0.0032(11)
C(8) 0.0290(14) 0.0353(16) 0.0322(13) 0.0030(11) -0.0021(11) 0.0014(11)
C(18) 0.0278(13) 0.0337(15) 0.0325(13) -0.0034(11) 0.0033(10) 0.0021(11)
C(17) 0.0313(14) 0.0354(16) 0.0333(14) -0.0004(11) 0.0055(11) 0.0001(12)
C(13) 0.0278(13) 0.0336(15) 0.0285(13) 0.0012(12) 0.0032(10) 0.0004(11)
C(20) 0.0274(14) 0.0348(16) 0.0382(15) 0.0007(11) 0.0051(11) 0.0020(11)
C(3) 0.0287(14) 0.0382(16) 0.0334(14) 0.0013(12) 0.0014(11) 0.0031(12)
C(4) 0.0317(14) 0.0291(14) 0.0342(13) -0.0001(11) 0.0041(11) 0.0045(11)
C(7) 0.0275(13) 0.0340(15) 0.0276(13) 0.0059(11) -0.0003(10) 0.0024(11)
C(21) 0.0284(14) 0.0382(16) 0.0358(14) -0.0037(12) 0.0037(11) 0.0019(12)
C(10) 0.0446(17) 0.0478(18) 0.0323(14) 0.0088(14) -0.0026(12) -0.0065(12)
C(9) 0.0386(16) 0.0389(17) 0.0404(15) 0.0033(12) -0.0083(12) -0.0005(12)
C(14) 0.0273(14) 0.0416(17) 0.0408(15) -0.0011(12) -0.0075(11) 0.0006(12)
C(12) 0.0345(15) 0.0377(16) 0.0360(14) 0.0019(12) 0.0022(12) -0.0017(12)
C(1) 0.0385(16) 0.0505(19) 0.0402(15) 0.0019(14) -0.0067(12) 0.0069(13)
C(19) 0.0298(14) 0.0398(16) 0.0348(14) 0.0018(12) 0.0019(11) 0.0043(12)
C(16) 0.0291(14) 0.0406(16) 0.0324(14) 0.0027(12) 0.0015(11) 0.0012(12)
C(6) 0.0270(13) 0.0326(15) 0.0337(14) 0.0043(11) 0.0034(11) 0.0000(11)
C(5) 0.0239(13) 0.0338(15) 0.0300(13) 0.0001(11) 0.0001(10) 0.0007(11)
C(2) 0.0293(14) 0.0471(18) 0.0558(18) 0.0067(13) 0.0017(13) 0.0059(14)
C(22) 0.0427(16) 0.0492(18) 0.0369(15) -0.0031(14) 0.0029(12) -0.0141(13)
C(11) 0.0400(16) 0.0525(19) 0.0366(15) 0.0035(14) 0.0061(12) -0.0038(13)

loop_
_atom_type_symbol
_atom_type_description
_atom_type_scat_dispersion_real
_atom_type_scat_dispersion_imag
_atom_type_scat_source
C C 0.018 0.009
;
International Tables for Crystallography
(1992, Vol. C, Tables 4.2.6.8 and 6.1.1.4)
;
H H 0.000 0.000
;
International Tables for Crystallography
(1992, Vol. C, Table 6.1.1.4)
;
O O 0.049 0.032
;
International Tables for Crystallography
(1992, Vol. C, Tables 4.2.6.8 and 6.1.1.4)
;

loop_
_geom_angle_atom_site_label_1
_geom_angle_atom_site_label_2
_geom_angle_atom_site_label_3
_geom_angle
_geom_angle_publ_flag
C(3) O(1) C(6) 109.99(17) yes
C(21) O(5) C(22) 116.87(19) yes
C(13) O(3) C(14) 116.36(19) yes
C(20) C(15) C(16) 118.4(2) yes
C(20) C(15) C(6) 120.8(2) yes
C(16) C(15) C(6) 120.7(2) yes
C(7) C(8) C(9) 120.3(2) yes
C(17) C(18) C(21) 121.4(2) yes
C(17) C(18) C(19) 119.5(2) yes
C(21) C(18) C(19) 119.1(2) yes
C(18) C(17) C(16) 119.9(2) yes
O(2) C(13) O(3) 124.0(2) yes
O(2) C(13) C(5) 125.5(2) yes
O(3) C(13) C(5) 110.4(2) yes
C(15) C(20) C(19) 120.9(2) yes
O(1) C(3) C(4) 107.26(19) yes
O(1) C(3) C(1) 116.3(2) yes
O(1) C(3) C(2) 117.9(2) yes
C(4) C(3) C(1) 124.2(2) yes
C(4) C(3) C(2) 124.0(2) yes
C(1) C(3) C(2) 61.53(18) yes
C(3) C(4) C(5) 102.10(19) yes
C(8) C(7) C(12) 118.6(2) yes
C(8) C(7) C(5) 123.0(2) yes
C(12) C(7) C(5) 118.3(2) yes
O(5) C(21) O(4) 123.8(2) yes
O(5) C(21) C(18) 111.1(2) yes
O(4) C(21) C(18) 125.1(2) yes
C(9) C(10) C(11) 119.2(2) yes
C(8) C(9) C(10) 121.0(2) yes
C(7) C(12) C(11) 120.8(2) yes
C(3) C(1) C(2) 59.03(18) yes
C(18) C(19) C(20) 120.4(2) yes
C(15) C(16) C(17) 120.8(2) yes
O(1) C(6) C(15) 110.96(19) yes
O(1) C(6) C(5) 104.35(18) yes
C(15) C(6) C(5) 112.7(2) yes
C(13) C(5) C(4) 111.9(2) yes
C(13) C(5) C(7) 110.96(19) yes
C(13) C(5) C(6) 110.42(19) yes
C(4) C(5) C(7) 109.78(19) yes
C(4) C(5) C(6) 100.36(18) yes
C(7) C(5) C(6) 113.0(2) yes
C(3) C(2) C(1) 59.44(17) yes
C(10) C(11) C(12) 120.0(2) yes
C(7) C(8) H(8) 116.7 no
C(9) C(8) H(8) 122.9 no
C(18) C(17) H(17) 112.5 no
C(16) C(17) H(17) 127.5 no
C(15) C(20) H(19) 118.8 no
C(19) C(20) H(19) 120.3 no
C(3) C(4) H(5) 109.5 no
C(3) C(4) H(6) 107.1 no
C(5) C(4) H(5) 119.7 no
C(5) C(4) H(6) 116.4 no
H(5) C(4) H(6) 101.6 no
C(9) C(10) H(10) 119.0 no
C(11) C(10) H(10) 121.5 no
C(8) C(9) H(9) 115.7 no
C(10) C(9) H(9) 122.5 no
O(3) C(14) H(13) 104.8 no
O(3) C(14) H(14) 106.6 no
O(3) C(14) H(15) 107.4 no
H(13) C(14) H(14) 115.9 no
H(13) C(14) H(15) 116.8 no
H(14) C(14) H(15) 104.8 no
C(7) C(12) H(12) 110.7 no
C(11) C(12) H(12) 127.2 no
C(3) C(1) H(1) 115.1 no
C(3) C(1) H(2) 117.0 no
C(2) C(1) H(1) 123.9 no
C(2) C(1) H(2) 117.4 no
H(1) C(1) H(2) 113.3 no
C(18) C(19) H(18) 119.5 no
C(20) C(19) H(18) 120.1 no
C(15) C(16) H(16) 123.4 no
C(17) C(16) H(16) 115.2 no
O(1) C(6) H(7) 108.5 no
C(15) C(6) H(7) 113.4 no
C(5) C(6) H(7) 106.4 no
C(3) C(2) H(3) 117.2 no
C(3) C(2) H(4) 115.4 no
C(1) C(2) H(3) 122.8 no
C(1) C(2) H(4) 121.1 no
H(3) C(2) H(4) 110.9 no
O(5) C(22) H(20) 110.3 no
O(5) C(22) H(21) 108.9 no
O(5) C(22) H(22) 108.0 no
H(20) C(22) H(21) 113.4 no
H(20) C(22) H(22) 110.4 no
H(21) C(22) H(22) 105.6 no
C(10) C(11) H(11) 121.1 no
C(12) C(11) H(11) 118.5 no

loop_
_geom_bond_atom_site_label_1
_geom_bond_atom_site_label_2
_geom_bond_distance
_geom_bond_publ_flag
O(1) C(3) 1.436(3) yes
O(1) C(6) 1.441(2) yes
O(5) C(21) 1.346(3) yes
O(5) C(22) 1.447(3) yes
O(2) C(13) 1.199(3) yes
O(3) C(13) 1.339(3) yes
O(3) C(14) 1.452(2) yes
O(4) C(21) 1.204(3) yes
C(15) C(20) 1.396(3) yes
C(15) C(16) 1.401(3) yes
C(15) C(6) 1.519(3) yes
C(8) C(7) 1.388(3) yes
C(8) C(9) 1.388(3) yes
C(18) C(17) 1.398(3) yes
C(18) C(21) 1.492(3) yes
C(18) C(19) 1.387(3) yes
C(17) C(16) 1.390(3) yes
C(13) C(5) 1.529(3) yes
C(20) C(19) 1.384(3) yes
C(3) C(4) 1.509(3) yes
C(3) C(1) 1.494(3) yes
C(3) C(2) 1.488(3) yes
C(4) C(5) 1.539(3) yes
C(7) C(12) 1.400(3) yes
C(7) C(5) 1.530(3) yes
C(10) C(9) 1.383(3) yes
C(10) C(11) 1.389(4) yes
C(12) C(11) 1.390(3) yes
C(1) C(2) 1.526(4) yes
C(6) C(5) 1.565(3) yes
C(8) H(8) 1.006 no
C(17) H(17) 1.089 no
C(20) H(19) 0.930 no
C(4) H(5) 0.969 no
C(4) H(6) 1.075 no
C(10) H(10) 1.033 no
C(9) H(9) 0.961 no
C(14) H(13) 1.058 no
C(14) H(14) 1.026 no
C(14) H(15) 1.101 no
C(12) H(12) 1.082 no
C(1) H(1) 1.046 no
C(1) H(2) 1.010 no
C(19) H(18) 0.927 no
C(16) H(16) 1.096 no
C(6) H(7) 0.998 no
C(2) H(3) 0.949 no
C(2) H(4) 1.070 no
C(22) H(20) 1.121 no
C(22) H(21) 0.946 no
C(22) H(22) 0.941 no
C(11) H(11) 1.008 no

loop_
_geom_contact_atom_site_label_1
_geom_contact_atom_site_label_2
_geom_contact_distance
_geom_contact_site_symmetry_2
O(1) C(15) 2.439(2) .
O(1) C(8) 3.102(2) .
O(1) C(4) 2.371(2) .
O(1) C(7) 3.115(2) .
O(1) C(14) 3.244(3) 1_655
O(1) C(1) 2.489(3) .
O(1) C(16) 2.826(3) .
O(1) C(5) 2.376(2) .
O(1) C(2) 2.506(3) .
O(5) O(4) 2.251(2) .
O(5) C(18) 2.341(3) .
O(5) C(17) 2.705(3) .
O(5) C(20) 3.509(3) 5_656
O(5) C(19) 3.457(3) 5_656
O(2) O(3) 2.243(2) .
O(2) C(15) 3.314(3) .
O(2) C(8) 3.584(3) 2_545
O(2) C(4) 2.837(3) .
O(2) C(7) 3.509(3) .
O(2) C(14) 2.676(3) .
O(2) C(6) 3.416(3) .
O(2) C(6) 3.447(3) 2_545
O(2) C(5) 2.430(3) .
O(2) C(22) 3.386(3) 6_446
O(3) O(2) 2.243(2) .
O(3) C(15) 3.254(2) .
O(3) C(20) 3.068(2) .
O(3) C(4) 3.480(3) 2_555
O(3) C(7) 2.834(2) .
O(3) C(12) 3.104(2) .
O(3) C(6) 2.999(2) .
O(3) C(5) 2.358(2) .
O(4) O(5) 2.251(2) .
O(4) C(18) 2.396(2) .
O(4) C(17) 3.585(3) 6_446
O(4) C(14) 3.253(3) 5_556
O(4) C(19) 2.869(3) .
O(4) C(22) 2.687(3) .
O(4) C(22) 3.557(3) 2_555
C(15) O(1) 2.439(2) .
C(15) O(2) 3.314(3) .
C(15) O(3) 3.254(2) .
C(15) C(18) 2.803(3) .
C(15) C(17) 2.426(3) .
C(15) C(13) 2.803(3) .
C(15) C(3) 3.293(3) .
C(15) C(4) 3.130(3) .
C(15) C(19) 2.417(3) .
C(15) C(5) 2.567(3) .
C(8) O(1) 3.102(2) .
C(8) O(2) 3.584(3) 2_555
C(8) C(3) 3.267(3) .
C(8) C(4) 3.368(3) .
C(8) C(4) 3.503(3) 2_555
C(8) C(10) 2.413(3) .
C(8) C(12) 2.397(3) .
C(8) C(1) 3.412(3) .
C(8) C(6) 2.947(3) .
C(8) C(5) 2.565(3) .
C(8) C(11) 2.777(3) .
C(18) O(5) 2.341(3) .
C(18) O(4) 2.396(2) .
C(18) C(15) 2.803(3) .
C(18) C(18) 3.581(3) 5_656
C(18) C(20) 2.405(3) .
C(18) C(21) 3.581(3) 5_656
C(18) C(16) 2.412(3) .
C(17) O(5) 2.705(3) .
C(17) O(4) 3.585(3) 6_546
C(17) C(15) 2.426(3) .
C(17) C(20) 2.777(3) .
C(17) C(21) 2.520(3) .
C(17) C(19) 2.406(3) .
C(13) C(15) 2.803(3) .
C(13) C(20) 3.121(3) .
C(13) C(4) 2.542(3) .
C(13) C(7) 2.520(3) .
C(13) C(14) 2.373(3) .
C(13) C(12) 2.888(3) .
C(13) C(6) 2.541(3) .
C(20) O(5) 3.509(3) 5_656
C(20) O(3) 3.068(2) .
C(20) C(18) 2.405(3) .
C(20) C(17) 2.777(3) .
C(20) C(13) 3.121(3) .
C(20) C(14) 3.528(3) .
C(20) C(16) 2.402(3) .
C(20) C(6) 2.535(3) .
C(20) C(5) 3.407(3) .
C(20) C(22) 3.453(3) 5_656
C(3) C(15) 3.293(3) .
C(3) C(8) 3.267(3) .
C(3) C(7) 3.032(3) .
C(3) C(16) 3.360(3) .
C(3) C(6) 2.357(3) .
C(3) C(5) 2.370(3) .
C(4) O(1) 2.371(2) .
C(4) O(2) 2.837(3) .
C(4) O(3) 3.480(3) 2_545
C(4) C(15) 3.130(3) .
C(4) C(8) 3.368(3) .
C(4) C(8) 3.503(3) 2_545
C(4) C(13) 2.542(3) .
C(4) C(7) 2.510(3) .
C(4) C(12) 3.266(3) .
C(4) C(1) 2.654(3) .
C(4) C(16) 3.315(3) .
C(4) C(6) 2.384(3) .
C(4) C(2) 2.646(3) .
C(7) O(1) 3.115(2) .
C(7) O(2) 3.509(3) .
C(7) O(3) 2.834(2) .
C(7) C(13) 2.520(3) .
C(7) C(3) 3.032(3) .
C(7) C(4) 2.510(3) .
C(7) C(10) 2.803(3) .
C(7) C(9) 2.409(3) .
C(7) C(1) 3.586(3) .
C(7) C(6) 2.580(3) .
C(7) C(11) 2.426(3) .
C(21) C(18) 3.581(3) 5_656
C(21) C(17) 2.520(3) .
C(21) C(19) 2.482(3) .
C(21) C(19) 3.500(3) 5_656
C(21) C(22) 2.381(3) .
C(10) C(8) 2.413(3) .
C(10) C(7) 2.803(3) .
C(10) C(12) 2.407(3) .
C(9) C(7) 2.409(3) .
C(9) C(12) 2.759(3) .
C(9) C(11) 2.391(3) .
C(9) C(11) 3.491(3) 8_556
C(14) O(1) 3.244(3) 1_455
C(14) O(2) 2.676(3) .
C(14) O(4) 3.253(3) 5_556
C(14) C(13) 2.373(3) .
C(14) C(20) 3.528(3) .
C(12) O(3) 3.104(2) .
C(12) C(8) 2.397(3) .
C(12) C(13) 2.888(3) .
C(12) C(4) 3.266(3) .
C(12) C(10) 2.407(3) .
C(12) C(9) 2.759(3) .
C(12) C(5) 2.516(3) .
C(1) O(1) 2.489(3) .
C(1) C(8) 3.412(3) .
C(1) C(4) 2.654(3) .
C(1) C(7) 3.586(3) .
C(1) C(5) 3.503(3) .
C(19) O(5) 3.457(3) 5_656
C(19) O(4) 2.869(3) .
C(19) C(15) 2.417(3) .
C(19) C(17) 2.406(3) .
C(19) C(21) 2.482(3) .
C(19) C(21) 3.500(3) 5_656
C(19) C(16) 2.773(3) .
C(16) O(1) 2.826(3) .
C(16) C(18) 2.412(3) .
C(16) C(20) 2.402(3) .
C(16) C(3) 3.360(3) .
C(16) C(4) 3.315(3) .
C(16) C(19) 2.773(3) .
C(16) C(6) 2.538(3) .
C(16) C(5) 3.384(3) .
C(6) O(2) 3.416(3) .
C(6) O(2) 3.447(3) 2_555
C(6) O(3) 2.999(2) .
C(6) C(8) 2.947(3) .
C(6) C(13) 2.541(3) .
C(6) C(20) 2.535(3) .
C(6) C(3) 2.357(3) .
C(6) C(4) 2.384(3) .
C(6) C(7) 2.580(3) .
C(6) C(16) 2.538(3) .
C(5) O(1) 2.376(2) .
C(5) O(2) 2.430(3) .
C(5) O(3) 2.358(2) .
C(5) C(15) 2.567(3) .
C(5) C(8) 2.565(3) .
C(5) C(20) 3.407(3) .
C(5) C(3) 2.370(3) .
C(5) C(12) 2.516(3) .
C(5) C(1) 3.503(3) .
C(5) C(16) 3.384(3) .
C(2) O(1) 2.506(3) .
C(2) C(4) 2.646(3) .
C(22) O(2) 3.386(3) 6_546
C(22) O(4) 2.687(3) .
C(22) O(4) 3.557(3) 2_545
C(22) C(20) 3.453(3) 5_656
C(22) C(21) 2.381(3) .
C(11) C(8) 2.777(3) .
C(11) C(7) 2.426(3) .
C(11) C(9) 2.391(3) .
C(11) C(9) 3.491(3) 8_456
O(1) H(1) 2.600 .
O(1) H(2) 3.322 .
O(1) H(3) 2.633 .
O(1) H(4) 3.363 .
O(1) H(4) 3.307 2_655
O(1) H(5) 3.182 .
O(1) H(6) 2.858 .
O(1) H(7) 1.996 .
O(1) H(8) 2.454 .
O(1) H(13) 2.998 1_655
O(1) H(14) 2.680 1_655
O(1) H(16) 2.594 .
O(5) H(17) 2.224 .
O(5) H(17) 3.506 6_446
O(5) H(18) 2.867 2_545
O(5) H(18) 3.510 5_656
O(5) H(19) 3.554 5_656
O(5) H(20) 2.115 .
O(5) H(21) 1.969 .
O(5) H(22) 1.954 .
O(2) H(3) 2.777 1_455
O(2) H(5) 3.162 .
O(2) H(6) 2.632 .
O(2) H(7) 2.458 2_545
O(2) H(8) 3.114 2_545
O(2) H(12) 2.909 .
O(2) H(14) 2.302 .
O(2) H(15) 2.925 .
O(2) H(19) 3.373 2_545
O(2) H(20) 3.188 6_446
O(2) H(21) 2.851 6_446
O(3) H(4) 3.133 2_555
O(3) H(5) 3.535 2_555
O(3) H(6) 2.500 2_555
O(3) H(7) 2.985 .
O(3) H(12) 2.937 .
O(3) H(13) 2.003 .
O(3) H(14) 2.002 .
O(3) H(15) 2.069 .
O(3) H(16) 3.190 2_555
O(3) H(19) 2.723 .
O(4) H(13) 3.289 5_556
O(4) H(14) 3.500 5_556
O(4) H(15) 2.612 5_556
O(4) H(17) 2.595 6_446
O(4) H(18) 2.586 .
O(4) H(20) 2.350 .
O(4) H(21) 3.560 .
O(4) H(21) 3.589 2_555
O(4) H(22) 2.998 .
O(4) H(22) 2.746 2_555
C(15) H(6) 3.030 .
C(15) H(7) 2.123 .
C(15) H(16) 2.203 .
C(15) H(17) 3.455 .
C(15) H(18) 3.252 .
C(15) H(19) 2.016 .
C(15) H(20) 3.065 5_656
C(8) H(1) 3.218 .
C(8) H(2) 3.550 .
C(8) H(5) 2.778 2_555
C(8) H(6) 3.403 2_555
C(8) H(7) 2.622 .
C(8) H(9) 2.002 .
C(8) H(10) 3.337 .
C(8) H(11) 3.437 8_556
C(8) H(12) 3.303 .
C(8) H(12) 3.336 2_555
C(18) H(16) 3.369 .
C(18) H(17) 2.075 .
C(18) H(18) 2.012 .
C(18) H(19) 3.244 .
C(18) H(21) 3.263 6_446
C(17) H(13) 3.537 2_545
C(17) H(15) 3.401 2_545
C(17) H(16) 2.105 .
C(17) H(18) 3.241 .
C(17) H(19) 3.150 2_545
C(17) H(22) 3.004 6_546
C(13) H(3) 3.370 1_455
C(13) H(5) 3.025 .
C(13) H(6) 2.743 .
C(13) H(6) 3.571 2_555
C(13) H(7) 2.954 .
C(13) H(7) 3.571 2_545
C(13) H(12) 2.471 .
C(13) H(13) 3.182 .
C(13) H(14) 2.434 .
C(13) H(15) 2.767 .
C(13) H(19) 3.155 .
C(13) H(21) 3.526 6_446
C(20) H(7) 2.701 .
C(20) H(15) 2.904 .
C(20) H(16) 3.420 .
C(20) H(18) 2.015 .
C(20) H(20) 3.045 5_656
C(20) H(21) 3.370 5_656
C(20) H(21) 3.525 6_446
C(3) H(1) 2.157 .
C(3) H(2) 2.150 .
C(3) H(3) 2.099 .
C(3) H(4) 2.174 .
C(3) H(5) 2.047 .
C(3) H(6) 2.094 .
C(3) H(7) 3.076 .
C(3) H(8) 2.958 .
C(3) H(13) 3.577 2_545
C(3) H(14) 3.414 1_655
C(3) H(16) 2.753 .
C(4) H(1) 3.428 .
C(4) H(2) 2.825 .
C(4) H(3) 3.368 .
C(4) H(4) 2.805 .
C(4) H(7) 3.197 .
C(4) H(8) 3.431 .
C(4) H(12) 3.071 .
C(4) H(16) 2.913 .
C(7) H(5) 2.714 .
C(7) H(5) 2.977 2_555
C(7) H(6) 3.475 .
C(7) H(6) 3.210 2_555
C(7) H(7) 2.572 .
C(7) H(8) 2.049 .
C(7) H(9) 3.242 .
C(7) H(11) 3.323 .
C(7) H(12) 2.049 .
C(21) H(17) 2.607 .
C(21) H(17) 3.129 6_446
C(21) H(18) 2.616 .
C(21) H(18) 3.489 2_545
C(21) H(20) 2.514 .
C(21) H(21) 3.125 .
C(21) H(22) 2.791 .
C(10) H(2) 3.521 2_555
C(10) H(2) 3.463 7_656
C(10) H(5) 2.935 2_555
C(10) H(8) 3.337 .
C(10) H(9) 2.066 .
C(10) H(9) 3.230 8_456
C(10) H(11) 2.096 .
C(10) H(11) 2.971 8_556
C(10) H(12) 3.421 .
C(9) H(5) 2.753 2_555
C(9) H(8) 2.112 .
C(9) H(10) 2.090 .
C(9) H(10) 3.116 8_556
C(9) H(11) 3.310 .
C(9) H(11) 2.772 8_556
C(9) H(12) 2.978 2_555
C(14) H(3) 3.398 1_455
C(14) H(4) 3.237 2_555
C(14) H(6) 3.275 2_555
C(14) H(16) 2.877 2_555
C(14) H(17) 3.400 2_555
C(14) H(19) 3.180 .
C(14) H(20) 3.382 5_556
C(14) H(21) 3.175 6_446
C(14) H(22) 3.224 6_446
C(12) H(1) 3.529 1_455
C(12) H(4) 3.440 2_555
C(12) H(5) 3.109 .
C(12) H(5) 3.128 2_555
C(12) H(6) 3.595 2_555
C(12) H(8) 3.291 .
C(12) H(9) 3.058 2_545
C(12) H(10) 3.350 .
C(12) H(11) 2.070 .
C(1) H(3) 2.190 .
C(1) H(4) 2.272 .
C(1) H(5) 2.709 .
C(1) H(6) 3.343 .
C(1) H(8) 3.153 .
C(1) H(10) 3.218 7_646
C(1) H(12) 3.527 1_655
C(19) H(15) 3.187 .
C(19) H(17) 3.338 .
C(19) H(19) 2.019 .
C(19) H(21) 3.111 6_446
C(16) H(6) 2.822 .
C(16) H(7) 3.338 .
C(16) H(13) 3.124 2_545
C(16) H(14) 3.508 1_655
C(16) H(17) 2.227 .
C(16) H(19) 3.238 .
C(16) H(19) 3.500 2_545
C(16) H(22) 3.075 6_546
C(6) H(5) 3.286 .
C(6) H(6) 2.819 .
C(6) H(8) 2.526 .
C(6) H(16) 2.809 .
C(6) H(19) 2.670 .
C(6) H(20) 3.343 5_656
C(5) H(5) 2.187 .
C(5) H(6) 2.235 .
C(5) H(7) 2.080 .
C(5) H(8) 2.703 .
C(5) H(12) 2.533 .
C(5) H(16) 3.461 .
C(5) H(19) 3.470 .
C(2) H(1) 2.281 .
C(2) H(2) 2.183 .
C(2) H(5) 2.883 .
C(2) H(6) 2.828 .
C(2) H(8) 3.114 2_645
C(2) H(12) 3.596 1_655
C(2) H(13) 3.030 2_545
C(2) H(14) 3.224 1_655
C(2) H(16) 3.054 .
C(22) H(14) 3.130 6_546
C(22) H(15) 3.010 6_546
C(22) H(16) 3.477 6_446
C(22) H(17) 3.571 .
C(22) H(17) 3.359 6_446
C(22) H(18) 3.354 2_545
C(22) H(19) 3.273 5_656
C(11) H(2) 3.486 2_555
C(11) H(5) 3.111 2_555
C(11) H(9) 3.272 .
C(11) H(9) 3.500 2_545
C(11) H(9) 3.380 8_456
C(11) H(10) 2.121 .
C(11) H(12) 2.219 .
H(1) O(1) 2.600 .
H(1) C(8) 3.218 .
H(1) C(3) 2.157 .
H(1) C(4) 3.428 .
H(1) C(12) 3.529 1_655
H(1) C(2) 2.281 .
H(1) H(2) 1.718 .
H(1) H(3) 2.625 .
H(1) H(4) 3.183 .
H(1) H(4) 2.886 2_655
H(1) H(5) 3.589 .
H(1) H(8) 2.782 .
H(1) H(10) 3.562 7_646
H(1) H(10) 3.484 8_556
H(1) H(11) 3.234 1_655
H(1) H(11) 3.484 8_556
H(1) H(12) 3.015 1_655
H(2) O(1) 3.322 .
H(2) C(8) 3.550 .
H(2) C(3) 2.150 .
H(2) C(4) 2.825 .
H(2) C(10) 3.521 2_545
H(2) C(10) 3.463 7_646
H(2) C(2) 2.183 .
H(2) C(11) 3.486 2_545
H(2) H(1) 1.718 .
H(2) H(3) 2.989 .
H(2) H(4) 2.544 .
H(2) H(5) 2.525 .
H(2) H(6) 3.566 .
H(2) H(8) 3.564 .
H(2) H(9) 3.166 7_646
H(2) H(10) 3.464 2_545
H(2) H(10) 2.686 7_646
H(2) H(11) 3.574 2_545
H(2) H(11) 3.217 8_556
H(3) O(1) 2.633 .
H(3) O(2) 2.777 1_655
H(3) C(13) 3.370 1_655
H(3) C(3) 2.099 .
H(3) C(4) 3.368 .
H(3) C(14) 3.398 1_655
H(3) C(1) 2.190 .
H(3) H(1) 2.625 .
H(3) H(2) 2.989 .
H(3) H(4) 1.665 .
H(3) H(6) 3.429 .
H(3) H(7) 3.320 2_645
H(3) H(8) 2.746 2_645
H(3) H(12) 3.145 1_655
H(3) H(13) 2.947 2_545
H(3) H(14) 2.482 1_655
H(3) H(16) 2.965 .
H(4) O(1) 3.363 .
H(4) O(1) 3.307 2_645
H(4) O(3) 3.133 2_545
H(4) C(3) 2.174 .
H(4) C(4) 2.805 .
H(4) C(14) 3.237 2_545
H(4) C(12) 3.440 2_545
H(4) C(1) 2.272 .
H(4) H(1) 3.183 .
H(4) H(1) 2.886 2_645
H(4) H(2) 2.544 .
H(4) H(3) 1.665 .
H(4) H(5) 2.818 .
H(4) H(6) 2.709 .
H(4) H(8) 2.956 2_645
H(4) H(10) 3.563 7_646
H(4) H(12) 3.599 2_545
H(4) H(13) 2.562 2_545
H(4) H(14) 3.547 2_545
H(4) H(16) 3.249 .
H(5) O(1) 3.182 .
H(5) O(2) 3.162 .
H(5) O(3) 3.535 2_545
H(5) C(8) 2.778 2_545
H(5) C(13) 3.025 .
H(5) C(3) 2.047 .
H(5) C(7) 2.714 .
H(5) C(7) 2.977 2_545
H(5) C(10) 2.935 2_545
H(5) C(9) 2.753 2_545
H(5) C(12) 3.109 .
H(5) C(12) 3.128 2_545
H(5) C(1) 2.709 .
H(5) C(6) 3.286 .
H(5) C(5) 2.187 .
H(5) C(2) 2.883 .
H(5) C(11) 3.111 2_545
H(5) H(1) 3.589 .
H(5) H(2) 2.525 .
H(5) H(4) 2.818 .
H(5) H(6) 1.585 .
H(5) H(8) 3.291 2_545
H(5) H(9) 3.097 2_545
H(5) H(10) 3.464 2_545
H(5) H(12) 2.812 .
H(6) O(1) 2.858 .
H(6) O(2) 2.632 .
H(6) O(3) 2.500 2_545
H(6) C(15) 3.030 .
H(6) C(8) 3.403 2_545
H(6) C(13) 2.743 .
H(6) C(13) 3.571 2_545
H(6) C(3) 2.094 .
H(6) C(7) 3.475 .
H(6) C(7) 3.210 2_545
H(6) C(14) 3.275 2_545
H(6) C(12) 3.595 2_545
H(6) C(1) 3.343 .
H(6) C(16) 2.822 .
H(6) C(6) 2.819 .
H(6) C(5) 2.235 .
H(6) C(2) 2.828 .
H(6) H(2) 3.566 .
H(6) H(3) 3.429 .
H(6) H(4) 2.709 .
H(6) H(5) 1.585 .
H(6) H(7) 3.083 2_545
H(6) H(13) 2.922 2_545
H(6) H(16) 2.337 .
H(6) H(19) 3.441 2_545
H(7) O(1) 1.996 .
H(7) O(2) 2.458 2_555
H(7) O(3) 2.985 .
H(7) C(15) 2.123 .
H(7) C(8) 2.622 .
H(7) C(13) 2.954 .
H(7) C(13) 3.571 2_555
H(7) C(20) 2.701 .
H(7) C(3) 3.076 .
H(7) C(4) 3.197 .
H(7) C(7) 2.572 .
H(7) C(16) 3.338 .
H(7) C(5) 2.080 .
H(7) H(3) 3.320 2_655
H(7) H(6) 3.083 2_555
H(7) H(8) 2.121 .
H(7) H(19) 2.507 .
H(7) H(20) 3.004 5_656
H(8) O(1) 2.454 .
H(8) O(2) 3.114 2_555
H(8) C(3) 2.958 .
H(8) C(4) 3.431 .
H(8) C(7) 2.049 .
H(8) C(10) 3.337 .
H(8) C(9) 2.112 .
H(8) C(12) 3.291 .
H(8) C(1) 3.153 .
H(8) C(6) 2.526 .
H(8) C(5) 2.703 .
H(8) C(2) 3.114 2_655
H(8) H(1) 2.782 .
H(8) H(2) 3.564 .
H(8) H(3) 2.746 2_655
H(8) H(4) 2.956 2_655
H(8) H(5) 3.291 2_555
H(8) H(7) 2.121 .
H(8) H(9) 2.357 .
H(8) H(12) 3.246 2_555
H(9) C(8) 2.002 .
H(9) C(7) 3.242 .
H(9) C(10) 2.066 .
H(9) C(10) 3.230 8_556
H(9) C(12) 3.058 2_555
H(9) C(11) 3.272 .
H(9) C(11) 3.500 2_555
H(9) C(11) 3.380 8_556
H(9) H(2) 3.166 7_656
H(9) H(5) 3.097 2_555
H(9) H(8) 2.357 .
H(9) H(10) 2.404 .
H(9) H(10) 2.514 8_556
H(9) H(11) 3.304 2_555
H(9) H(11) 2.910 8_556
H(9) H(12) 2.395 2_555
H(10) C(8) 3.337 .
H(10) C(9) 2.090 .
H(10) C(9) 3.116 8_456
H(10) C(12) 3.350 .
H(10) C(1) 3.218 7_656
H(10) C(11) 2.121 .
H(10) H(1) 3.562 7_656
H(10) H(1) 3.484 8_456
H(10) H(2) 3.464 2_555
H(10) H(2) 2.686 7_656
H(10) H(4) 3.563 7_656
H(10) H(5) 3.464 2_555
H(10) H(9) 2.404 .
H(10) H(9) 2.514 8_456
H(10) H(11) 2.458 .
H(10) H(11) 3.179 8_556
H(11) C(8) 3.437 8_456
H(11) C(7) 3.323 .
H(11) C(10) 2.096 .
H(11) C(10) 2.971 8_456
H(11) C(9) 3.310 .
H(11) C(9) 2.772 8_456
H(11) C(12) 2.070 .
H(11) H(1) 3.234 1_455
H(11) H(1) 3.484 8_456
H(11) H(2) 3.574 2_555
H(11) H(2) 3.217 8_456
H(11) H(9) 3.304 2_545
H(11) H(9) 2.910 8_456
H(11) H(10) 2.458 .
H(11) H(10) 3.179 8_456
H(11) H(12) 2.528 .
H(12) O(2) 2.909 .
H(12) O(3) 2.937 .
H(12) C(8) 3.303 .
H(12) C(8) 3.336 2_545
H(12) C(13) 2.471 .
H(12) C(4) 3.071 .
H(12) C(7) 2.049 .
H(12) C(10) 3.421 .
H(12) C(9) 2.978 2_545
H(12) C(1) 3.527 1_455
H(12) C(5) 2.533 .
H(12) C(2) 3.596 1_455
H(12) C(11) 2.219 .
H(12) H(1) 3.015 1_455
H(12) H(3) 3.145 1_455
H(12) H(4) 3.599 2_555
H(12) H(5) 2.812 .
H(12) H(8) 3.246 2_545
H(12) H(9) 2.395 2_545
H(12) H(11) 2.528 .
H(13) O(1) 2.998 1_455
H(13) O(3) 2.003 .
H(13) O(4) 3.289 5_556
H(13) C(17) 3.537 2_555
H(13) C(13) 3.182 .
H(13) C(3) 3.577 2_555
H(13) C(16) 3.124 2_555
H(13) C(2) 3.030 2_555
H(13) H(3) 2.947 2_555
H(13) H(4) 2.562 2_555
H(13) H(6) 2.922 2_555
H(13) H(14) 1.766 .
H(13) H(15) 1.839 .
H(13) H(16) 2.140 2_555
H(13) H(17) 3.267 2_555
H(13) H(20) 2.710 5_556
H(14) O(1) 2.680 1_455
H(14) O(2) 2.302 .
H(14) O(3) 2.002 .
H(14) O(4) 3.500 5_556
H(14) C(13) 2.434 .
H(14) C(3) 3.414 1_455
H(14) C(16) 3.508 1_455
H(14) C(2) 3.224 1_455
H(14) C(22) 3.130 6_446
H(14) H(3) 2.482 1_455
H(14) H(4) 3.547 2_555
H(14) H(13) 1.766 .
H(14) H(15) 1.685 .
H(14) H(16) 3.104 1_455
H(14) H(20) 3.234 6_446
H(14) H(21) 2.898 6_446
H(14) H(22) 2.785 6_446
H(15) O(2) 2.925 .
H(15) O(3) 2.069 .
H(15) O(4) 2.612 5_556
H(15) C(17) 3.401 2_555
H(15) C(13) 2.767 .
H(15) C(20) 2.904 .
H(15) C(19) 3.187 .
H(15) C(22) 3.010 6_446
H(15) H(13) 1.839 .
H(15) H(14) 1.685 .
H(15) H(16) 3.097 2_555
H(15) H(17) 2.737 2_555
H(15) H(18) 3.119 .
H(15) H(19) 2.661 .
H(15) H(20) 3.462 5_556
H(15) H(21) 2.483 6_446
H(15) H(22) 2.657 6_446
H(16) O(1) 2.594 .
H(16) O(3) 3.190 2_545
H(16) C(15) 2.203 .
H(16) C(18) 3.369 .
H(16) C(17) 2.105 .
H(16) C(20) 3.420 .
H(16) C(3) 2.753 .
H(16) C(4) 2.913 .
H(16) C(14) 2.877 2_545
H(16) C(6) 2.809 .
H(16) C(5) 3.461 .
H(16) C(2) 3.054 .
H(16) C(22) 3.477 6_546
H(16) H(3) 2.965 .
H(16) H(4) 3.249 .
H(16) H(6) 2.337 .
H(16) H(13) 2.140 2_545
H(16) H(14) 3.104 1_655
H(16) H(15) 3.097 2_545
H(16) H(17) 2.524 .
H(16) H(19) 3.562 2_545
H(16) H(20) 3.108 6_546
H(16) H(22) 2.942 6_546
H(17) O(5) 2.224 .
H(17) O(5) 3.506 6_546
H(17) O(4) 2.595 6_546
H(17) C(15) 3.455 .
H(17) C(18) 2.075 .
H(17) C(21) 2.607 .
H(17) C(21) 3.129 6_546
H(17) C(14) 3.400 2_545
H(17) C(19) 3.338 .
H(17) C(16) 2.227 .
H(17) C(22) 3.571 .
H(17) C(22) 3.359 6_546
H(17) H(13) 3.267 2_545
H(17) H(15) 2.737 2_545
H(17) H(16) 2.524 .
H(17) H(18) 3.012 2_545
H(17) H(19) 3.055 2_545
H(17) H(20) 3.319 6_546
H(17) H(22) 2.866 6_546
H(18) O(5) 2.867 2_555
H(18) O(5) 3.510 5_656
H(18) O(4) 2.586 .
H(18) C(15) 3.252 .
H(18) C(18) 2.012 .
H(18) C(17) 3.241 .
H(18) C(20) 2.015 .
H(18) C(21) 2.616 .
H(18) C(21) 3.489 2_555
H(18) C(22) 3.354 2_555
H(18) H(15) 3.119 .
H(18) H(17) 3.012 2_555
H(18) H(19) 2.318 .
H(18) H(21) 3.255 6_446
H(18) H(22) 2.896 2_555
H(19) O(5) 3.554 5_656
H(19) O(2) 3.373 2_555
H(19) O(3) 2.723 .
H(19) C(15) 2.016 .
H(19) C(18) 3.244 .
H(19) C(17) 3.150 2_555
H(19) C(13) 3.155 .
H(19) C(14) 3.180 .
H(19) C(19) 2.019 .
H(19) C(16) 3.238 .
H(19) C(16) 3.500 2_555
H(19) C(6) 2.670 .
H(19) C(5) 3.470 .
H(19) C(22) 3.273 5_656
H(19) H(6) 3.441 2_555
H(19) H(7) 2.507 .
H(19) H(15) 2.661 .
H(19) H(16) 3.562 2_555
H(19) H(17) 3.055 2_555
H(19) H(18) 2.318 .
H(19) H(20) 3.026 5_656
H(19) H(21) 2.946 5_656
H(20) O(5) 2.115 .
H(20) O(2) 3.188 6_546
H(20) O(4) 2.350 .
H(20) C(15) 3.065 5_656
H(20) C(20) 3.045 5_656
H(20) C(21) 2.514 .
H(20) C(14) 3.382 5_556
H(20) C(6) 3.343 5_656
H(20) H(7) 3.004 5_656
H(20) H(13) 2.710 5_556
H(20) H(14) 3.234 6_546
H(20) H(15) 3.462 5_556
H(20) H(16) 3.108 6_446
H(20) H(17) 3.319 6_446
H(20) H(19) 3.026 5_656
H(20) H(21) 1.730 .
H(20) H(22) 1.697 .
H(21) O(5) 1.969 .
H(21) O(2) 2.851 6_546
H(21) O(4) 3.560 .
H(21) O(4) 3.589 2_545
H(21) C(18) 3.263 6_546
H(21) C(13) 3.526 6_546
H(21) C(20) 3.370 5_656
H(21) C(20) 3.525 6_546
H(21) C(21) 3.125 .
H(21) C(14) 3.175 6_546
H(21) C(19) 3.111 6_546
H(21) H(14) 2.898 6_546
H(21) H(15) 2.483 6_546
H(21) H(18) 3.255 6_546
H(21) H(19) 2.946 5_656
H(21) H(20) 1.730 .
H(21) H(22) 1.503 .
H(22) O(5) 1.954 .
H(22) O(4) 2.998 .
H(22) O(4) 2.746 2_545
H(22) C(17) 3.004 6_446
H(22) C(21) 2.791 .
H(22) C(14) 3.224 6_546
H(22) C(16) 3.075 6_446
H(22) H(14) 2.785 6_546
H(22) H(15) 2.657 6_546
H(22) H(16) 2.942 6_446
H(22) H(17) 2.866 6_446
H(22) H(18) 2.896 2_545
H(22) H(20) 1.697 .
H(22) H(21) 1.503 .

loop_
_geom_torsion_atom_site_label_1
_geom_torsion_atom_site_label_2
_geom_torsion_atom_site_label_3
_geom_torsion_atom_site_label_4
_geom_torsion
C(3) O(1) C(6) C(15) -103.3(2)
C(3) O(1) C(6) C(5) 18.3(2)
C(6) O(1) C(3) C(4) 6.9(2)
C(6) O(1) C(3) C(1) -137.2(2)
C(6) O(1) C(3) C(2) 152.7(2)
C(22) O(5) C(21) O(4) 1.6(3)
C(22) O(5) C(21) C(18) -178.6(2)
C(14) O(3) C(13) O(2) -6.2(3)
C(14) O(3) C(13) C(5) 172.91(18)
C(20) C(15) C(16) C(17) -2.4(3)
C(16) C(15) C(20) C(19) 2.6(3)
C(20) C(15) C(6) O(1) -152.7(2)
C(20) C(15) C(6) C(5) 90.6(2)
C(6) C(15) C(20) C(19) -175.9(2)
C(16) C(15) C(6) O(1) 28.8(3)
C(16) C(15) C(6) C(5) -87.8(2)
C(6) C(15) C(16) C(17) 176.0(2)
C(7) C(8) C(9) C(10) 0.0(3)
C(9) C(8) C(7) C(12) -0.0(3)
C(9) C(8) C(7) C(5) -175.3(2)
C(17) C(18) C(21) O(5) -3.3(3)
C(17) C(18) C(21) O(4) 176.4(2)
C(21) C(18) C(17) C(16) -179.6(2)
C(17) C(18) C(19) C(20) -1.4(3)
C(19) C(18) C(17) C(16) 1.5(3)
C(21) C(18) C(19) C(20) 179.8(2)
C(19) C(18) C(21) O(5) 175.5(2)
C(19) C(18) C(21) O(4) -4.7(4)
C(18) C(17) C(16) C(15) 0.4(3)
O(2) C(13) C(5) C(4) -2.9(3)
O(2) C(13) C(5) C(7) -125.9(2)
O(2) C(13) C(5) C(6) 108.0(2)
O(3) C(13) C(5) C(4) 178.05(19)
O(3) C(13) C(5) C(7) 55.0(2)
O(3) C(13) C(5) C(6) -71.0(2)
C(15) C(20) C(19) C(18) -0.7(3)
O(1) C(3) C(4) C(5) -29.4(2)
O(1) C(3) C(1) C(2) -109.0(2)
O(1) C(3) C(2) C(1) 106.4(2)
C(4) C(3) C(1) C(2) 113.6(2)
C(1) C(3) C(4) C(5) 111.1(2)
C(4) C(3) C(2) C(1) -113.9(2)
C(2) C(3) C(4) C(5) -172.6(2)
C(3) C(4) C(5) C(13) 155.6(2)
C(3) C(4) C(5) C(7) -80.7(2)
C(3) C(4) C(5) C(6) 38.5(2)
C(8) C(7) C(12) C(11) 0.2(3)
C(8) C(7) C(5) C(13) -145.4(2)
C(8) C(7) C(5) C(4) 90.3(2)
C(8) C(7) C(5) C(6) -20.8(3)
C(12) C(7) C(5) C(13) 39.3(3)
C(12) C(7) C(5) C(4) -85.0(2)
C(12) C(7) C(5) C(6) 163.9(2)
C(5) C(7) C(12) C(11) 175.6(2)
C(9) C(10) C(11) C(12) 0.3(4)
C(11) C(10) C(9) C(8) -0.2(3)
C(7) C(12) C(11) C(10) -0.3(4)
O(1) C(6) C(5) C(13) -153.51(19)
O(1) C(6) C(5) C(4) -35.3(2)
O(1) C(6) C(5) C(7) 81.6(2)
C(15) C(6) C(5) C(13) -33.0(2)
C(15) C(6) C(5) C(4) 85.2(2)
C(15) C(6) C(5) C(7) -157.9(2)
